data_7011064
loop_
_publ_author_name
'Miguel V\'azquez'
'Manuel R. Bermejo'
'Jes\'us Sanmart\'in'
'Ana M. Garc\'ia-Deibe'
'Carlos Lodeiro'
'Jos\'e Mah\'ia'

_publ_section_title
;
 Metal complexes with a chiral N4 symmetrical Schiff base. Crystal
 structures of the ligand and its Cu(II) and Ni(II)
 &#x201C;mono-helicates&#x201D;
;
_journal_issue 6
_journal_name_full 'J. Chem. Soc., Dalton Trans.'
_journal_page_first 870
_journal_page_last 877
_journal_paper_doi 10.1039/b107116p
_journal_year 2002
_chemical_formula_sum 'C34 H36.5 N4 O4.25 S2'
_chemical_formula_weight 633.29
_chemical_name_systematic
; 
? 
;
_space_group_IT_number 4
_symmetry_cell_setting monoclinic
_symmetry_space_group_name_Hall 'P 2yb'
_symmetry_space_group_name_H-M 'P 1 21 1'
_atom_sites_solution_hydrogens geom
_atom_sites_solution_primary direct
_atom_sites_solution_secondary difmap
_audit_creation_method SHELXL-97
_cell_angle_alpha 90.00
_cell_angle_beta 93.2860(10)
_cell_angle_gamma 90.00
_cell_formula_units_Z 4
_cell_length_a 11.4723(2)
_cell_length_b 15.3201(3)
_cell_length_c 19.1700(3)
_cell_measurement_reflns_used 8140
_cell_measurement_temperature 293(2)
_cell_measurement_theta_max 27
_cell_measurement_theta_min 3
_cell_volume 3363.72(10)
_computing_cell_refinement 'Siemens SMART'
_computing_data_collection 'Siemens SMART'
_computing_data_reduction 'Siemens SAINT'
_computing_structure_refinement 'SHELXL-97 (Sheldrick, 1997)'
_computing_structure_solution 'SHELXS-97 (Sheldrick, 1990)'
_diffrn_ambient_temperature 293(2)
_diffrn_measured_fraction_theta_full 0.997
_diffrn_measured_fraction_theta_max 0.997
_diffrn_measurement_device 'Siemens CCD'
_diffrn_measurement_method '\w scans'
_diffrn_radiation_monochromator graphite
_diffrn_radiation_source 'fine-focus sealed tube'
_diffrn_radiation_type MoK\a
_diffrn_radiation_wavelength 0.71073
_diffrn_reflns_av_R_equivalents 0.0193
_diffrn_reflns_av_sigmaI/netI 0.0463
_diffrn_reflns_limit_h_max 13
_diffrn_reflns_limit_h_min -13
_diffrn_reflns_limit_k_max 16
_diffrn_reflns_limit_k_min -18
_diffrn_reflns_limit_l_max 22
_diffrn_reflns_limit_l_min -13
_diffrn_reflns_number 14383
_diffrn_reflns_theta_full 25.03
_diffrn_reflns_theta_max 25.03
_diffrn_reflns_theta_min 1.06
_diffrn_standards_decay_% -1.11
_diffrn_standards_interval_count 'end of measurement'
_diffrn_standards_number '50 first frames'
_exptl_absorpt_coefficient_mu 0.201
_exptl_absorpt_correction_T_max 1.000000
_exptl_absorpt_correction_T_min 0.709694
_exptl_absorpt_correction_type Sadabs
_exptl_crystal_colour 'Pale yellow'
_exptl_crystal_density_diffrn 1.251
_exptl_crystal_density_method 'not measured'
_exptl_crystal_description Prism
_exptl_crystal_F_000 1338
_exptl_crystal_size_max 0.50
_exptl_crystal_size_mid 0.45
_exptl_crystal_size_min 0.25
_refine_diff_density_max 0.249
_refine_diff_density_min -0.186
_refine_diff_density_rms 0.035
_refine_ls_abs_structure_details 'Flack H D (1983), Acta Cryst. A39, 876-881'
_refine_ls_abs_structure_Flack 0.09(6)
_refine_ls_extinction_method none
_refine_ls_goodness_of_fit_ref 1.097
_refine_ls_hydrogen_treatment mixed
_refine_ls_matrix_type full
_refine_ls_number_parameters 806
_refine_ls_number_reflns 11278
_refine_ls_number_restraints 1
_refine_ls_restrained_S_all 1.097
_refine_ls_R_factor_all 0.0792
_refine_ls_R_factor_gt 0.0517
_refine_ls_shift/su_max 0.000
_refine_ls_shift/su_mean 0.000
_refine_ls_structure_factor_coef Fsqd
_refine_ls_weighting_details 'calc w=1/[\s^2^(Fo^2^)+(0.0396P)^2^+0.7157P] where P=(Fo^2^+2Fc^2^)/3'
_refine_ls_weighting_scheme calc
_refine_ls_wR_factor_gt 0.1052
_refine_ls_wR_factor_ref 0.1213
_reflns_number_gt 8455
_reflns_number_total 11278
_reflns_threshold_expression >2sigma(I)
_cod_data_source_file b107116p.txt
_cod_data_source_block rrH2cyTs
_cod_depositor_comments
;
The following automatic conversions were performed:
'_symmetry_cell_setting' value 'Monoclinic' changed to 'monoclinic'
according to '/home/saulius/struct/CIF-dictionaries/cif_core.dic'
dictionary named 'cif_core.dic' version 2.4.1 from 2010-06-29.

Automatic conversion script
Id: cif_fix_enum 1527 2010-12-29 10:47:43Z saulius 
;
_cod_original_sg_symbol_H-M P2(1)
_cod_original_formula_sum 'C34 H36.50 N4 O4.25 S2'
_cod_database_code 7011064

loop_
_symmetry_equiv_pos_as_xyz
'x, y, z'
'-x, y+1/2, -z'

loop_
_atom_site_label
_atom_site_type_symbol
_atom_site_fract_x
_atom_site_fract_y
_atom_site_fract_z
_atom_site_U_iso_or_equiv
_atom_site_adp_type
_atom_site_occupancy
_atom_site_symmetry_multiplicity
_atom_site_calc_flag
_atom_site_refinement_flags
_atom_site_disorder_assembly
_atom_site_disorder_group
C1A C 0.4434(6) 0.5339(5) -0.1838(3) 0.153(3) Uani 1 1 d . . .
H1A1 H 0.3656 0.5108 -0.1890 0.229 Uiso 1 1 calc R . .
H1A2 H 0.4955 0.4968 -0.2077 0.229 Uiso 1 1 calc R . .
H1A3 H 0.4448 0.5915 -0.2034 0.229 Uiso 1 1 calc R . .
C2A C 0.4819(5) 0.5379(3) -0.1070(3) 0.0894(14) Uani 1 1 d . . .
C3A C 0.4106(4) 0.5080(3) -0.0573(3) 0.0903(14) Uani 1 1 d . . .
H3A H 0.3391 0.4831 -0.0713 0.108 Uiso 1 1 calc R . .
C4A C 0.4425(3) 0.5139(3) 0.0130(2) 0.0737(11) Uani 1 1 d . . .
H4A1 H 0.3928 0.4936 0.0461 0.088 Uiso 1 1 calc R . .
C5A C 0.5488(3) 0.5502(2) 0.0338(2) 0.0614(9) Uani 1 1 d . . .
C6A C 0.6215(3) 0.5787(3) -0.0152(2) 0.0771(11) Uani 1 1 d . . .
H6A H 0.6941 0.6021 -0.0016 0.093 Uiso 1 1 calc R . .
C7A C 0.5869(4) 0.5727(3) -0.0852(3) 0.0917(14) Uani 1 1 d . . .
H7A H 0.6365 0.5930 -0.1183 0.110 Uiso 1 1 calc R . .
S1A S 0.59340(9) 0.55994(8) 0.12323(6) 0.0789(3) Uani 1 1 d . . .
O1A O 0.4969(3) 0.5368(3) 0.16168(17) 0.1152(12) Uani 1 1 d . . .
O2A O 0.6507(3) 0.6429(2) 0.13545(19) 0.1109(12) Uani 1 1 d . . .
N1A N 0.6982(2) 0.48931(19) 0.13702(16) 0.0653(8) Uani 1 1 d . . .
H1A H 0.7619 0.5080 0.1577 0.078 Uiso 1 1 calc R . .
C8A C 0.6943(3) 0.4000(2) 0.11814(18) 0.0594(9) Uani 1 1 d . . .
C9A C 0.5903(3) 0.3548(3) 0.1102(2) 0.0814(12) Uani 1 1 d . . .
H9A H 0.5204 0.3822 0.1191 0.098 Uiso 1 1 calc R . .
C10A C 0.5907(4) 0.2697(3) 0.0892(3) 0.1000(16) Uani 1 1 d . . .
H10A H 0.5201 0.2402 0.0826 0.120 Uiso 1 1 calc R . .
C11A C 0.6928(5) 0.2266(3) 0.0774(3) 0.1034(16) Uani 1 1 d . . .
H11A H 0.6918 0.1686 0.0632 0.124 Uiso 1 1 calc R . .
C12A C 0.7963(4) 0.2711(3) 0.0872(2) 0.0787(11) Uani 1 1 d . . .
H12A H 0.8660 0.2425 0.0797 0.094 Uiso 1 1 calc R . .
C13A C 0.7993(3) 0.3583(2) 0.10809(17) 0.0539(8) Uani 1 1 d . . .
C14A C 0.9136(3) 0.4002(2) 0.11737(18) 0.0557(9) Uani 1 1 d . . .
H14A H 0.9785 0.3680 0.1058 0.067 Uiso 1 1 calc R . .
N2A N 0.9305(2) 0.47677(18) 0.13994(14) 0.0525(7) Uani 1 1 d . . .
C15A C 1.0518(3) 0.5065(2) 0.14927(17) 0.0531(8) Uani 1 1 d . . .
H15A H 1.0998 0.4730 0.1182 0.064 Uiso 1 1 calc R . .
C16A C 1.0976(3) 0.4921(3) 0.22479(19) 0.0719(10) Uani 1 1 d . . .
H16A H 1.0487 0.5233 0.2560 0.086 Uiso 1 1 calc R . .
H16B H 1.0941 0.4305 0.2360 0.086 Uiso 1 1 calc R . .
C17A C 1.2233(3) 0.5241(3) 0.2356(2) 0.0829(12) Uani 1 1 d . . .
H17A H 1.2490 0.5179 0.2845 0.099 Uiso 1 1 calc R . .
H17B H 1.2736 0.4883 0.2083 0.099 Uiso 1 1 calc R . .
C18A C 1.2344(3) 0.6184(3) 0.2141(2) 0.0792(12) Uani 1 1 d . . .
H18A H 1.3161 0.6351 0.2176 0.095 Uiso 1 1 calc R . .
H18B H 1.1933 0.6549 0.2459 0.095 Uiso 1 1 calc R . .
C19A C 1.1852(3) 0.6340(3) 0.1400(2) 0.0712(11) Uani 1 1 d . . .
H19A H 1.2323 0.6031 0.1076 0.085 Uiso 1 1 calc R . .
H19B H 1.1889 0.6958 0.1294 0.085 Uiso 1 1 calc R . .
C20A C 1.0591(3) 0.6031(2) 0.13062(17) 0.0561(9) Uani 1 1 d . . .
H20A H 1.0104 0.6370 0.1610 0.067 Uiso 1 1 calc R . .
N3A N 1.0177(2) 0.61573(19) 0.05739(14) 0.0563(7) Uani 1 1 d . . .
C21A C 0.9477(3) 0.6770(2) 0.04235(19) 0.0604(9) Uani 1 1 d . . .
H21A H 0.9241 0.7118 0.0787 0.072 Uiso 1 1 calc R . .
C22A C 0.9006(3) 0.6975(2) -0.02840(18) 0.0597(9) Uani 1 1 d . . .
C23A C 0.8241(3) 0.7678(3) -0.0365(2) 0.0747(11) Uani 1 1 d . . .
H23A H 0.8066 0.8008 0.0023 0.090 Uiso 1 1 calc R . .
C24A C 0.7733(4) 0.7894(3) -0.1018(3) 0.0862(13) Uani 1 1 d . . .
H24A H 0.7219 0.8362 -0.1068 0.103 Uiso 1 1 calc R . .
C25A C 0.8004(4) 0.7406(3) -0.1590(3) 0.0899(14) Uani 1 1 d . . .
H25A H 0.7669 0.7553 -0.2028 0.108 Uiso 1 1 calc R . .
C26A C 0.8758(4) 0.6705(3) -0.1530(2) 0.0789(11) Uani 1 1 d . . .
H26A H 0.8929 0.6384 -0.1924 0.095 Uiso 1 1 calc R . .
C27A C 0.9264(3) 0.6479(3) -0.0873(2) 0.0642(10) Uani 1 1 d . . .
N4A N 1.0074(3) 0.5797(2) -0.07745(15) 0.0679(8) Uani 1 1 d . . .
H4A H 1.0538 0.5830 -0.0407 0.081 Uiso 1 1 calc R . .
S2A S 1.02395(10) 0.49519(7) -0.12735(6) 0.0769(3) Uani 1 1 d . . .
O3A O 1.0486(3) 0.5220(2) -0.19616(15) 0.1074(11) Uani 1 1 d . . .
O4A O 1.1076(3) 0.4422(2) -0.08830(18) 0.0964(9) Uani 1 1 d . . .
C28A C 0.8894(4) 0.4420(2) -0.13238(18) 0.0637(10) Uani 1 1 d . . .
C29A C 0.8316(5) 0.4226(3) -0.1956(2) 0.1067(17) Uani 1 1 d . . .
H29A H 0.8632 0.4399 -0.2370 0.128 Uiso 1 1 calc R . .
C30A C 0.7279(5) 0.3780(4) -0.1976(3) 0.1147(19) Uani 1 1 d . . .
H30A H 0.6911 0.3643 -0.2407 0.138 Uiso 1 1 calc R . .
C31A C 0.6772(4) 0.3532(3) -0.1381(3) 0.0793(11) Uani 1 1 d . . .
C32A C 0.7341(4) 0.3743(3) -0.0765(2) 0.0858(12) Uani 1 1 d . . .
H32A H 0.7009 0.3589 -0.0351 0.103 Uiso 1 1 calc R . .
C33A C 0.8383(4) 0.4174(3) -0.0730(2) 0.0825(12) Uani 1 1 d . . .
H33A H 0.8748 0.4301 -0.0296 0.099 Uiso 1 1 calc R . .
C34A C 0.5632(4) 0.3032(3) -0.1410(3) 0.1119(18) Uani 1 1 d . . .
H34A H 0.5311 0.3014 -0.1883 0.168 Uiso 1 1 calc R . .
H34B H 0.5092 0.3317 -0.1120 0.168 Uiso 1 1 calc R . .
H34C H 0.5771 0.2448 -0.1244 0.168 Uiso 1 1 calc R . .
C1B C 0.5751(6) 0.2253(4) 0.6500(2) 0.138(2) Uani 1 1 d . . .
H1B1 H 0.6581 0.2170 0.6517 0.208 Uiso 1 1 calc R . .
H1B2 H 0.5387 0.1751 0.6694 0.208 Uiso 1 1 calc R . .
H1B3 H 0.5571 0.2762 0.6767 0.208 Uiso 1 1 calc R . .
C2B C 0.5300(5) 0.2374(3) 0.5753(2) 0.0852(13) Uani 1 1 d . . .
C3B C 0.5946(4) 0.2151(3) 0.5216(3) 0.0856(13) Uani 1 1 d . . .
H3B H 0.6696 0.1937 0.5314 0.103 Uiso 1 1 calc R . .
C4B C 0.5540(3) 0.2226(3) 0.4528(2) 0.0731(11) Uani 1 1 d . . .
H4B1 H 0.5998 0.2048 0.4170 0.088 Uiso 1 1 calc R . .
C5B C 0.4450(3) 0.2565(2) 0.4382(2) 0.0621(9) Uani 1 1 d . . .
C6B C 0.3779(3) 0.2811(3) 0.4917(3) 0.0820(12) Uani 1 1 d . . .
H6B H 0.3036 0.3040 0.4819 0.098 Uiso 1 1 calc R . .
C7B C 0.4204(5) 0.2719(3) 0.5598(3) 0.0965(14) Uani 1 1 d . . .
H7B H 0.3748 0.2892 0.5959 0.116 Uiso 1 1 calc R . .
N1B N 0.2812(2) 0.1950(2) 0.34363(16) 0.0659(8) Uani 1 1 d . . .
H1B H 0.2145 0.2154 0.3288 0.079 Uiso 1 1 calc R . .
S1B S 0.38791(8) 0.26454(8) 0.35064(6) 0.0805(3) Uani 1 1 d . . .
O1B O 0.4777(2) 0.2378(3) 0.30725(16) 0.1161(13) Uani 1 1 d . . .
O2B O 0.3320(3) 0.3467(2) 0.3405(2) 0.1132(12) Uani 1 1 d . . .
C8B C 0.2848(3) 0.1055(2) 0.35892(17) 0.0560(9) Uani 1 1 d . . .
C9B C 0.3880(3) 0.0573(3) 0.3633(2) 0.0751(11) Uani 1 1 d . . .
H9B H 0.4582 0.0838 0.3537 0.090 Uiso 1 1 calc R . .
C10B C 0.3863(4) -0.0291(3) 0.3819(3) 0.0891(14) Uani 1 1 d . . .
H10B H 0.4563 -0.0598 0.3864 0.107 Uiso 1 1 calc R . .
C11B C 0.2845(4) -0.0711(3) 0.3939(3) 0.0960(15) Uani 1 1 d . . .
H11B H 0.2844 -0.1298 0.4062 0.115 Uiso 1 1 calc R . .
C12B C 0.1819(4) -0.0244(3) 0.3874(2) 0.0796(12) Uani 1 1 d . . .
H12B H 0.1118 -0.0528 0.3943 0.096 Uiso 1 1 calc R . .
C13B C 0.1797(3) 0.0642(2) 0.37078(17) 0.0554(8) Uani 1 1 d . . .
C14B C 0.0670(3) 0.1092(2) 0.36827(18) 0.0550(8) Uani 1 1 d . . .
H14B H 0.0014 0.0767 0.3782 0.066 Uiso 1 1 calc R . .
N2B N 0.0526(2) 0.18877(19) 0.35364(14) 0.0512(7) Uani 1 1 d . . .
C15B C -0.0661(3) 0.2249(2) 0.35239(17) 0.0511(8) Uani 1 1 d . . .
H15B H -0.1114 0.1930 0.3859 0.061 Uiso 1 1 calc R . .
C16B C -0.1243(3) 0.2143(3) 0.27937(18) 0.0620(9) Uani 1 1 d . . .
H16C H -0.1284 0.1528 0.2674 0.074 Uiso 1 1 calc R . .
H16D H -0.0777 0.2433 0.2457 0.074 Uiso 1 1 calc R . .
C17B C -0.2471(3) 0.2528(3) 0.2757(2) 0.0722(11) Uani 1 1 d . . .
H17C H -0.2807 0.2484 0.2282 0.087 Uiso 1 1 calc R . .
H17D H -0.2959 0.2198 0.3058 0.087 Uiso 1 1 calc R . .
C18B C -0.2446(3) 0.3471(3) 0.2979(2) 0.0819(12) Uani 1 1 d . . .
H18C H -0.3240 0.3687 0.2986 0.098 Uiso 1 1 calc R . .
H18D H -0.2044 0.3812 0.2641 0.098 Uiso 1 1 calc R . .
C19B C -0.1838(3) 0.3588(3) 0.3696(2) 0.0717(11) Uani 1 1 d . . .
H19C H -0.2293 0.3307 0.4043 0.086 Uiso 1 1 calc R . .
H19D H -0.1790 0.4205 0.3807 0.086 Uiso 1 1 calc R . .
C20B C -0.0611(3) 0.3199(2) 0.37258(18) 0.0561(9) Uani 1 1 d . . .
H20B H -0.0131 0.3516 0.3403 0.067 Uiso 1 1 calc R . .
N3B N -0.0100(2) 0.32932(19) 0.44414(15) 0.0582(7) Uani 1 1 d . . .
C21B C 0.0626(3) 0.3901(2) 0.4572(2) 0.0631(9) Uani 1 1 d . . .
H21B H 0.0828 0.4252 0.4203 0.076 Uiso 1 1 calc R . .
C22B C 0.1170(3) 0.4090(3) 0.5265(2) 0.0669(10) Uani 1 1 d . . .
C23B C 0.1930(4) 0.4794(3) 0.5331(3) 0.0863(13) Uani 1 1 d . . .
H23B H 0.2068 0.5130 0.4940 0.104 Uiso 1 1 calc R . .
C24B C 0.2480(4) 0.5002(4) 0.5963(3) 0.1078(17) Uani 1 1 d . . .
H24B H 0.3000 0.5468 0.5997 0.129 Uiso 1 1 calc R . .
C25B C 0.2261(5) 0.4525(4) 0.6543(3) 0.1099(18) Uani 1 1 d . . .
H25B H 0.2632 0.4670 0.6971 0.132 Uiso 1 1 calc R . .
C26B C 0.1493(4) 0.3827(3) 0.6501(2) 0.0913(14) Uani 1 1 d . . .
H26B H 0.1348 0.3507 0.6899 0.110 Uiso 1 1 calc R . .
C27B C 0.0940(3) 0.3607(3) 0.5861(2) 0.0676(10) Uani 1 1 d . . .
N4B N 0.0129(3) 0.2918(2) 0.57824(17) 0.0720(9) Uani 1 1 d . . .
H4B H -0.0367 0.2953 0.5430 0.086 Uiso 1 1 calc R . .
S2B S 0.00224(10) 0.20591(8) 0.62824(6) 0.0834(3) Uani 1 1 d . . .
O3B O -0.0074(3) 0.2332(3) 0.69911(16) 0.1151(12) Uani 1 1 d . . .
O4B O -0.0897(2) 0.1560(2) 0.59408(17) 0.1042(10) Uani 1 1 d . . .
C28B C 0.1338(3) 0.1499(3) 0.6232(2) 0.0695(10) Uani 1 1 d . . .
C29B C 0.2071(4) 0.1327(3) 0.6814(2) 0.0858(13) Uani 1 1 d . . .
H29B H 0.1876 0.1529 0.7250 0.103 Uiso 1 1 calc R . .
C30B C 0.3084(4) 0.0862(3) 0.6754(3) 0.0879(14) Uani 1 1 d . . .
H30B H 0.3554 0.0743 0.7154 0.106 Uiso 1 1 calc R . .
C31B C 0.3421(4) 0.0570(3) 0.6122(3) 0.0806(12) Uani 1 1 d . . .
C32B C 0.2705(4) 0.0742(3) 0.5544(2) 0.0839(12) Uani 1 1 d . . .
H32B H 0.2913 0.0543 0.5110 0.101 Uiso 1 1 calc R . .
C33B C 0.1675(4) 0.1206(3) 0.5591(2) 0.0821(12) Uani 1 1 d . . .
H33B H 0.1208 0.1321 0.5189 0.099 Uiso 1 1 calc R . .
C34B C 0.4523(4) 0.0045(3) 0.6067(3) 0.1086(16) Uani 1 1 d . . .
H341 H 0.5013 0.0323 0.5744 0.163 Uiso 1 1 calc R . .
H342 H 0.4327 -0.0532 0.5905 0.163 Uiso 1 1 calc R . .
H343 H 0.4930 0.0010 0.6518 0.163 Uiso 1 1 calc R . .
O1W O 0.7448(17) 0.8146(10) 0.1879(11) 0.331(11) Uani 0.50 1 d P . .
H1W H 0.6850 0.7827 0.1780 0.100 Uiso 0.50 1 d P . .
H2W H 0.7817 0.8525 0.1597 0.100 Uiso 0.50 1 d P . .

loop_
_atom_site_aniso_label
_atom_site_aniso_U_11
_atom_site_aniso_U_22
_atom_site_aniso_U_33
_atom_site_aniso_U_23
_atom_site_aniso_U_13
_atom_site_aniso_U_12
C1A 0.221(7) 0.142(6) 0.089(4) -0.012(4) -0.044(4) 0.057(5)
C2A 0.112(4) 0.062(3) 0.091(3) -0.001(2) -0.017(3) 0.025(3)
C3A 0.076(3) 0.066(3) 0.124(4) -0.002(3) -0.032(3) 0.003(2)
C4A 0.058(2) 0.061(3) 0.101(3) 0.012(2) -0.006(2) 0.0073(18)
C5A 0.0472(19) 0.057(2) 0.079(2) 0.0050(19) -0.0024(18) 0.0104(17)
C6A 0.062(2) 0.066(3) 0.104(3) 0.002(2) 0.001(2) 0.001(2)
C7A 0.103(4) 0.082(3) 0.092(3) 0.024(3) 0.020(3) 0.015(3)
S1A 0.0661(6) 0.0861(8) 0.0836(7) -0.0100(6) -0.0047(5) 0.0278(6)
O1A 0.0759(19) 0.174(4) 0.098(2) -0.002(2) 0.0175(17) 0.041(2)
O2A 0.117(2) 0.067(2) 0.142(3) -0.0410(19) -0.044(2) 0.0298(18)
N1A 0.0530(16) 0.062(2) 0.080(2) -0.0049(16) -0.0104(15) 0.0118(15)
C8A 0.053(2) 0.064(3) 0.061(2) 0.0100(18) -0.0022(16) -0.0061(18)
C9A 0.051(2) 0.078(3) 0.113(3) 0.026(3) -0.009(2) -0.009(2)
C10A 0.079(3) 0.078(3) 0.140(4) 0.031(3) -0.025(3) -0.036(3)
C11A 0.109(4) 0.058(3) 0.140(4) 0.003(3) -0.015(3) -0.024(3)
C12A 0.079(3) 0.053(2) 0.104(3) -0.009(2) -0.004(2) -0.002(2)
C13A 0.053(2) 0.046(2) 0.062(2) 0.0086(16) -0.0006(16) -0.0044(16)
C14A 0.054(2) 0.053(2) 0.060(2) 0.0018(18) 0.0021(16) 0.0058(16)
N2A 0.0497(15) 0.0524(18) 0.0552(16) 0.0024(13) 0.0019(12) -0.0024(13)
C15A 0.0445(18) 0.056(2) 0.059(2) 0.0013(17) 0.0003(15) -0.0039(15)
C16A 0.064(2) 0.085(3) 0.066(2) 0.017(2) -0.0047(18) -0.009(2)
C17A 0.060(2) 0.106(4) 0.081(3) 0.009(2) -0.014(2) -0.009(2)
C18A 0.062(2) 0.100(3) 0.074(3) -0.013(2) -0.009(2) -0.014(2)
C19A 0.066(2) 0.073(3) 0.074(3) -0.006(2) -0.002(2) -0.022(2)
C20A 0.057(2) 0.059(2) 0.053(2) -0.0021(16) 0.0068(16) -0.0069(16)
N3A 0.0590(17) 0.0525(17) 0.0568(17) 0.0030(14) -0.0007(14) -0.0111(14)
C21A 0.062(2) 0.055(2) 0.064(2) -0.0014(18) 0.0042(18) -0.0075(18)
C22A 0.059(2) 0.057(2) 0.063(2) 0.0070(18) -0.0027(17) -0.0103(17)
C23A 0.077(2) 0.064(3) 0.083(3) 0.008(2) -0.004(2) -0.006(2)
C24A 0.078(3) 0.069(3) 0.109(4) 0.022(3) -0.014(3) -0.001(2)
C25A 0.094(3) 0.090(4) 0.083(3) 0.015(3) -0.021(3) -0.018(3)
C26A 0.086(3) 0.078(3) 0.071(3) 0.007(2) -0.005(2) -0.019(2)
C27A 0.065(2) 0.061(2) 0.065(2) 0.009(2) -0.0050(19) -0.0209(19)
N4A 0.079(2) 0.060(2) 0.0625(19) -0.0008(15) -0.0068(16) -0.0115(17)
S2A 0.0915(7) 0.0709(7) 0.0697(6) -0.0022(6) 0.0183(6) -0.0100(6)
O3A 0.149(3) 0.102(2) 0.0760(19) -0.0016(17) 0.0451(19) -0.029(2)
O4A 0.086(2) 0.085(2) 0.119(2) -0.0010(19) 0.0072(18) 0.0105(17)
C28A 0.095(3) 0.049(2) 0.047(2) -0.0026(16) 0.009(2) -0.0023(19)
C29A 0.163(5) 0.099(4) 0.058(3) -0.006(2) 0.003(3) -0.039(4)
C30A 0.153(5) 0.104(4) 0.084(4) -0.012(3) -0.022(3) -0.046(4)
C31A 0.088(3) 0.054(2) 0.095(3) -0.008(2) -0.002(3) -0.002(2)
C32A 0.099(3) 0.088(3) 0.071(3) -0.006(2) 0.016(2) -0.018(3)
C33A 0.095(3) 0.094(3) 0.058(2) 0.000(2) 0.005(2) -0.022(3)
C34A 0.092(3) 0.084(3) 0.158(5) -0.026(3) -0.004(3) -0.015(3)
C1B 0.198(6) 0.134(5) 0.078(3) 0.021(3) -0.038(4) -0.082(5)
C2B 0.109(4) 0.071(3) 0.073(3) 0.010(2) -0.014(3) -0.039(3)
C3B 0.074(3) 0.075(3) 0.104(4) 0.009(3) -0.024(3) -0.009(2)
C4B 0.051(2) 0.082(3) 0.085(3) 0.003(2) -0.0078(19) -0.0009(19)
C5B 0.0487(19) 0.060(2) 0.077(2) 0.0087(19) -0.0023(18) -0.0101(17)
C6B 0.060(2) 0.078(3) 0.108(4) -0.001(3) 0.004(2) 0.000(2)
C7B 0.107(4) 0.096(4) 0.088(3) -0.020(3) 0.016(3) -0.025(3)
N1B 0.0413(15) 0.076(2) 0.079(2) 0.0158(17) -0.0064(14) -0.0035(14)
S1B 0.0548(6) 0.0956(8) 0.0894(7) 0.0351(7) -0.0112(5) -0.0201(6)
O1B 0.0567(16) 0.206(4) 0.086(2) 0.031(2) 0.0070(15) -0.031(2)
O2B 0.090(2) 0.081(2) 0.163(3) 0.059(2) -0.043(2) -0.0260(17)
C8B 0.056(2) 0.059(2) 0.052(2) -0.0004(17) -0.0062(16) 0.0076(17)
C9B 0.054(2) 0.086(3) 0.085(3) -0.015(2) -0.0060(19) 0.014(2)
C10B 0.077(3) 0.080(3) 0.109(4) -0.017(3) -0.007(2) 0.038(3)
C11B 0.097(3) 0.061(3) 0.128(4) -0.003(3) -0.008(3) 0.024(3)
C12B 0.075(3) 0.056(3) 0.107(3) -0.003(2) 0.000(2) 0.003(2)
C13B 0.054(2) 0.055(2) 0.057(2) -0.0076(17) -0.0010(16) 0.0065(17)
C14B 0.0486(18) 0.053(2) 0.064(2) -0.0026(18) 0.0041(16) -0.0016(16)
N2B 0.0451(14) 0.0543(19) 0.0541(16) -0.0008(13) 0.0031(12) 0.0017(13)
C15B 0.0426(17) 0.054(2) 0.0572(19) 0.0005(16) 0.0038(15) 0.0033(15)
C16B 0.0524(19) 0.069(2) 0.064(2) -0.0093(19) 0.0051(16) 0.0065(17)
C17B 0.0456(18) 0.098(3) 0.073(2) -0.005(2) -0.0008(17) 0.008(2)
C18B 0.072(3) 0.092(3) 0.080(3) -0.004(2) -0.010(2) 0.031(2)
C19B 0.073(2) 0.069(3) 0.073(3) -0.006(2) 0.000(2) 0.024(2)
C20B 0.055(2) 0.057(2) 0.057(2) 0.0024(16) 0.0031(17) 0.0049(16)
N3B 0.0568(17) 0.0534(18) 0.0645(18) -0.0034(14) 0.0039(14) 0.0046(15)
C21B 0.063(2) 0.055(2) 0.072(2) 0.0004(19) 0.0083(19) 0.0038(18)
C22B 0.060(2) 0.061(2) 0.079(3) -0.013(2) 0.001(2) 0.0033(18)
C23B 0.083(3) 0.064(3) 0.110(4) -0.011(2) -0.007(3) -0.005(2)
C24B 0.094(3) 0.081(4) 0.145(5) -0.025(4) -0.018(4) -0.015(3)
C25B 0.108(4) 0.101(4) 0.115(4) -0.032(4) -0.044(3) -0.001(3)
C26B 0.097(3) 0.095(4) 0.079(3) -0.016(3) -0.017(3) 0.005(3)
C27B 0.061(2) 0.064(2) 0.077(3) -0.014(2) -0.004(2) 0.0083(19)
N4B 0.0690(19) 0.074(2) 0.072(2) 0.0036(17) -0.0077(16) -0.0005(16)
S2B 0.0827(7) 0.0957(9) 0.0729(7) 0.0123(6) 0.0149(6) -0.0063(6)
O3B 0.124(3) 0.152(3) 0.073(2) 0.002(2) 0.0369(18) 0.008(2)
O4B 0.0840(19) 0.113(3) 0.115(3) 0.017(2) 0.0006(18) -0.0377(19)
C28B 0.084(3) 0.066(2) 0.058(2) 0.0144(19) 0.004(2) -0.011(2)
C29B 0.106(3) 0.089(3) 0.062(3) 0.014(2) 0.002(2) -0.013(3)
C30B 0.098(3) 0.080(3) 0.083(3) 0.032(3) -0.019(3) -0.007(3)
C31B 0.096(3) 0.052(2) 0.094(3) 0.017(2) 0.005(3) -0.009(2)
C32B 0.105(3) 0.073(3) 0.074(3) 0.007(2) 0.007(2) 0.013(3)
C33B 0.101(3) 0.085(3) 0.060(3) 0.012(2) -0.001(2) 0.005(3)
C34B 0.101(3) 0.074(3) 0.151(5) 0.018(3) 0.007(3) 0.009(3)
O1W 0.39(2) 0.191(13) 0.40(3) 0.003(14) -0.149(19) -0.070(14)

loop_
_atom_type_symbol
_atom_type_description
_atom_type_scat_dispersion_real
_atom_type_scat_dispersion_imag
_atom_type_scat_source
C C 0.0033 0.0016 'International Tables Vol C Tables 4.2.6.8 and 6.1.1.4'
H H 0.0000 0.0000 'International Tables Vol C Tables 4.2.6.8 and 6.1.1.4'
N N 0.0061 0.0033 'International Tables Vol C Tables 4.2.6.8 and 6.1.1.4'
O O 0.0106 0.0060 'International Tables Vol C Tables 4.2.6.8 and 6.1.1.4'
S S 0.1246 0.1234 'International Tables Vol C Tables 4.2.6.8 and 6.1.1.4'

loop_
_geom_angle_atom_site_label_1
_geom_angle_atom_site_label_2
_geom_angle_atom_site_label_3
_geom_angle
_geom_angle_site_symmetry_1
_geom_angle_site_symmetry_3
_geom_angle_publ_flag
C2A C1A H1A1 109.5 . . ?
C2A C1A H1A2 109.5 . . ?
H1A1 C1A H1A2 109.5 . . ?
C2A C1A H1A3 109.5 . . ?
H1A1 C1A H1A3 109.5 . . ?
H1A2 C1A H1A3 109.5 . . ?
C7A C2A C3A 118.2(4) . . ?
C7A C2A C1A 121.2(6) . . ?
C3A C2A C1A 120.7(5) . . ?
C2A C3A C4A 121.4(4) . . ?
C2A C3A H3A 119.3 . . ?
C4A C3A H3A 119.3 . . ?
C5A C4A C3A 119.3(4) . . ?
C5A C4A H4A1 120.3 . . ?
C3A C4A H4A1 120.3 . . ?
C6A C5A C4A 119.8(4) . . ?
C6A C5A S1A 119.1(3) . . ?
C4A C5A S1A 121.1(3) . . ?
C5A C6A C7A 119.6(4) . . ?
C5A C6A H6A 120.2 . . ?
C7A C6A H6A 120.2 . . ?
C2A C7A C6A 121.6(5) . . ?
C2A C7A H7A 119.2 . . ?
C6A C7A H7A 119.2 . . ?
O1A S1A O2A 120.0(2) . . ?
O1A S1A N1A 110.1(2) . . ?
O2A S1A N1A 103.50(17) . . ?
O1A S1A C5A 107.06(18) . . ?
O2A S1A C5A 109.6(2) . . ?
N1A S1A C5A 105.78(16) . . ?
C8A N1A S1A 126.1(2) . . ?
C8A N1A H1A 117.0 . . ?
S1A N1A H1A 117.0 . . ?
C9A C8A C13A 120.4(4) . . ?
C9A C8A N1A 121.9(4) . . ?
C13A C8A N1A 117.8(3) . . ?
C10A C9A C8A 119.6(4) . . ?
C10A C9A H9A 120.2 . . ?
C8A C9A H9A 120.2 . . ?
C9A C10A C11A 121.6(4) . . ?
C9A C10A H10A 119.2 . . ?
C11A C10A H10A 119.2 . . ?
C12A C11A C10A 118.5(4) . . ?
C12A C11A H11A 120.7 . . ?
C10A C11A H11A 120.7 . . ?
C11A C12A C13A 121.4(4) . . ?
C11A C12A H12A 119.3 . . ?
C13A C12A H12A 119.3 . . ?
C8A C13A C12A 118.3(3) . . ?
C8A C13A C14A 124.1(3) . . ?
C12A C13A C14A 117.5(3) . . ?
N2A C14A C13A 124.7(3) . . ?
N2A C14A H14A 117.6 . . ?
C13A C14A H14A 117.6 . . ?
C14A N2A C15A 117.2(3) . . ?
N2A C15A C20A 109.7(3) . . ?
N2A C15A C16A 110.1(3) . . ?
C20A C15A C16A 110.0(3) . . ?
N2A C15A H15A 109.0 . . ?
C20A C15A H15A 109.0 . . ?
C16A C15A H15A 109.0 . . ?
C17A C16A C15A 110.7(3) . . ?
C17A C16A H16A 109.5 . . ?
C15A C16A H16A 109.5 . . ?
C17A C16A H16B 109.5 . . ?
C15A C16A H16B 109.5 . . ?
H16A C16A H16B 108.1 . . ?
C18A C17A C16A 111.3(3) . . ?
C18A C17A H17A 109.4 . . ?
C16A C17A H17A 109.4 . . ?
C18A C17A H17B 109.4 . . ?
C16A C17A H17B 109.4 . . ?
H17A C17A H17B 108.0 . . ?
C17A C18A C19A 112.0(3) . . ?
C17A C18A H18A 109.2 . . ?
C19A C18A H18A 109.2 . . ?
C17A C18A H18B 109.2 . . ?
C19A C18A H18B 109.2 . . ?
H18A C18A H18B 107.9 . . ?
C18A C19A C20A 111.2(3) . . ?
C18A C19A H19A 109.4 . . ?
C20A C19A H19A 109.4 . . ?
C18A C19A H19B 109.4 . . ?
C20A C19A H19B 109.4 . . ?
H19A C19A H19B 108.0 . . ?
N3A C20A C19A 109.0(3) . . ?
N3A C20A C15A 109.5(3) . . ?
C19A C20A C15A 109.8(3) . . ?
N3A C20A H20A 109.5 . . ?
C19A C20A H20A 109.5 . . ?
C15A C20A H20A 109.5 . . ?
C21A N3A C20A 119.0(3) . . ?
N3A C21A C22A 124.6(4) . . ?
N3A C21A H21A 117.7 . . ?
C22A C21A H21A 117.7 . . ?
C23A C22A C27A 119.2(3) . . ?
C23A C22A C21A 117.7(4) . . ?
C27A C22A C21A 123.1(3) . . ?
C24A C23A C22A 120.8(4) . . ?
C24A C23A H23A 119.6 . . ?
C22A C23A H23A 119.6 . . ?
C25A C24A C23A 119.1(4) . . ?
C25A C24A H24A 120.4 . . ?
C23A C24A H24A 120.4 . . ?
C24A C25A C26A 121.7(4) . . ?
C24A C25A H25A 119.2 . . ?
C26A C25A H25A 119.2 . . ?
C25A C26A C27A 119.5(4) . . ?
C25A C26A H26A 120.2 . . ?
C27A C26A H26A 120.2 . . ?
C26A C27A N4A 122.8(4) . . ?
C26A C27A C22A 119.6(4) . . ?
N4A C27A C22A 117.4(3) . . ?
C27A N4A S2A 127.7(3) . . ?
C27A N4A H4A 116.2 . . ?
S2A N4A H4A 116.2 . . ?
O3A S2A O4A 118.9(2) . . ?
O3A S2A N4A 110.51(18) . . ?
O4A S2A N4A 103.95(18) . . ?
O3A S2A C28A 107.8(2) . . ?
O4A S2A C28A 109.15(19) . . ?
N4A S2A C28A 105.77(17) . . ?
C33A C28A C29A 117.7(4) . . ?
C33A C28A S2A 120.3(3) . . ?
C29A C28A S2A 121.9(3) . . ?
C30A C29A C28A 120.3(4) . . ?
C30A C29A H29A 119.8 . . ?
C28A C29A H29A 119.8 . . ?
C31A C30A C29A 121.8(4) . . ?
C31A C30A H30A 119.1 . . ?
C29A C30A H30A 119.1 . . ?
C32A C31A C30A 117.1(4) . . ?
C32A C31A C34A 121.6(5) . . ?
C30A C31A C34A 121.3(5) . . ?
C31A C32A C33A 122.3(4) . . ?
C31A C32A H32A 118.8 . . ?
C33A C32A H32A 118.8 . . ?
C28A C33A C32A 120.7(4) . . ?
C28A C33A H33A 119.6 . . ?
C32A C33A H33A 119.6 . . ?
C31A C34A H34A 109.5 . . ?
C31A C34A H34B 109.5 . . ?
H34A C34A H34B 109.5 . . ?
C31A C34A H34C 109.5 . . ?
H34A C34A H34C 109.5 . . ?
H34B C34A H34C 109.5 . . ?
C2B C1B H1B1 109.5 . . ?
C2B C1B H1B2 109.5 . . ?
H1B1 C1B H1B2 109.5 . . ?
C2B C1B H1B3 109.5 . . ?
H1B1 C1B H1B3 109.5 . . ?
H1B2 C1B H1B3 109.5 . . ?
C3B C2B C7B 117.9(4) . . ?
C3B C2B C1B 121.5(5) . . ?
C7B C2B C1B 120.7(5) . . ?
C2B C3B C4B 122.7(4) . . ?
C2B C3B H3B 118.7 . . ?
C4B C3B H3B 118.7 . . ?
C5B C4B C3B 118.9(4) . . ?
C5B C4B H4B1 120.6 . . ?
C3B C4B H4B1 120.6 . . ?
C4B C5B C6B 119.8(4) . . ?
C4B C5B S1B 120.3(3) . . ?
C6B C5B S1B 119.8(3) . . ?
C5B C6B C7B 119.9(4) . . ?
C5B C6B H6B 120.0 . . ?
C7B C6B H6B 120.0 . . ?
C6B C7B C2B 120.9(4) . . ?
C6B C7B H7B 119.6 . . ?
C2B C7B H7B 119.6 . . ?
C8B N1B S1B 127.7(2) . . ?
C8B N1B H1B 116.2 . . ?
S1B N1B H1B 116.2 . . ?
O2B S1B O1B 120.8(2) . . ?
O2B S1B N1B 103.76(16) . . ?
O1B S1B N1B 109.4(2) . . ?
O2B S1B C5B 109.3(2) . . ?
O1B S1B C5B 107.10(17) . . ?
N1B S1B C5B 105.62(16) . . ?
C13B C8B C9B 119.4(4) . . ?
C13B C8B N1B 117.5(3) . . ?
C9B C8B N1B 123.1(3) . . ?
C10B C9B C8B 120.2(4) . . ?
C10B C9B H9B 119.9 . . ?
C8B C9B H9B 119.9 . . ?
C11B C10B C9B 121.6(4) . . ?
C11B C10B H10B 119.2 . . ?
C9B C10B H10B 119.2 . . ?
C10B C11B C12B 118.4(4) . . ?
C10B C11B H11B 120.8 . . ?
C12B C11B H11B 120.8 . . ?
C11B C12B C13B 122.0(4) . . ?
C11B C12B H12B 119.0 . . ?
C13B C12B H12B 119.0 . . ?
C8B C13B C12B 118.4(3) . . ?
C8B C13B C14B 123.6(3) . . ?
C12B C13B C14B 118.0(3) . . ?
N2B C14B C13B 124.5(3) . . ?
N2B C14B H14B 117.7 . . ?
C13B C14B H14B 117.7 . . ?
C14B N2B C15B 118.5(3) . . ?
N2B C15B C20B 109.8(3) . . ?
N2B C15B C16B 109.4(3) . . ?
C20B C15B C16B 110.3(3) . . ?
N2B C15B H15B 109.1 . . ?
C20B C15B H15B 109.1 . . ?
C16B C15B H15B 109.1 . . ?
C15B C16B C17B 110.9(3) . . ?
C15B C16B H16C 109.5 . . ?
C17B C16B H16C 109.5 . . ?
C15B C16B H16D 109.5 . . ?
C17B C16B H16D 109.5 . . ?
H16C C16B H16D 108.1 . . ?
C18B C17B C16B 110.9(3) . . ?
C18B C17B H17C 109.5 . . ?
C16B C17B H17C 109.5 . . ?
C18B C17B H17D 109.5 . . ?
C16B C17B H17D 109.5 . . ?
H17C C17B H17D 108.1 . . ?
C17B C18B C19B 111.8(3) . . ?
C17B C18B H18C 109.3 . . ?
C19B C18B H18C 109.3 . . ?
C17B C18B H18D 109.3 . . ?
C19B C18B H18D 109.3 . . ?
H18C C18B H18D 107.9 . . ?
C18B C19B C20B 111.2(3) . . ?
C18B C19B H19C 109.4 . . ?
C20B C19B H19C 109.4 . . ?
C18B C19B H19D 109.4 . . ?
C20B C19B H19D 109.4 . . ?
H19C C19B H19D 108.0 . . ?
N3B C20B C15B 110.0(3) . . ?
N3B C20B C19B 108.3(3) . . ?
C15B C20B C19B 110.3(3) . . ?
N3B C20B H20B 109.4 . . ?
C15B C20B H20B 109.4 . . ?
C19B C20B H20B 109.4 . . ?
C21B N3B C20B 118.8(3) . . ?
N3B C21B C22B 124.6(4) . . ?
N3B C21B H21B 117.7 . . ?
C22B C21B H21B 117.7 . . ?
C23B C22B C27B 118.9(4) . . ?
C23B C22B C21B 118.0(4) . . ?
C27B C22B C21B 123.1(4) . . ?
C24B C23B C22B 121.1(5) . . ?
C24B C23B H23B 119.5 . . ?
C22B C23B H23B 119.5 . . ?
C25B C24B C23B 119.8(5) . . ?
C25B C24B H24B 120.1 . . ?
C23B C24B H24B 120.1 . . ?
C24B C25B C26B 120.8(5) . . ?
C24B C25B H25B 119.6 . . ?
C26B C25B H25B 119.6 . . ?
C25B C26B C27B 119.6(5) . . ?
C25B C26B H26B 120.2 . . ?
C27B C26B H26B 120.2 . . ?
C26B C27B C22B 119.7(4) . . ?
C26B C27B N4B 122.7(4) . . ?
C22B C27B N4B 117.5(3) . . ?
C27B N4B S2B 127.6(3) . . ?
C27B N4B H4B 116.2 . . ?
S2B N4B H4B 116.2 . . ?
O4B S2B O3B 119.7(2) . . ?
O4B S2B N4B 103.90(19) . . ?
O3B S2B N4B 109.5(2) . . ?
O4B S2B C28B 109.2(2) . . ?
O3B S2B C28B 108.1(2) . . ?
N4B S2B C28B 105.61(17) . . ?
C29B C28B C33B 117.8(4) . . ?
C29B C28B S2B 122.5(3) . . ?
C33B C28B S2B 119.7(3) . . ?
C30B C29B C28B 120.7(4) . . ?
C30B C29B H29B 119.7 . . ?
C28B C29B H29B 119.7 . . ?
C31B C30B C29B 121.8(4) . . ?
C31B C30B H30B 119.1 . . ?
C29B C30B H30B 119.1 . . ?
C32B C31B C30B 118.0(4) . . ?
C32B C31B C34B 120.9(5) . . ?
C30B C31B C34B 121.1(5) . . ?
C31B C32B C33B 121.4(4) . . ?
C31B C32B H32B 119.3 . . ?
C33B C32B H32B 119.3 . . ?
C28B C33B C32B 120.5(4) . . ?
C28B C33B H33B 119.8 . . ?
C32B C33B H33B 119.8 . . ?
C31B C34B H341 109.5 . . ?
C31B C34B H342 109.5 . . ?
H341 C34B H342 109.5 . . ?
C31B C34B H343 109.5 . . ?
H341 C34B H343 109.5 . . ?
H342 C34B H343 109.5 . . ?
H1W O1W H2W 128.7 . . ?

loop_
_geom_bond_atom_site_label_1
_geom_bond_atom_site_label_2
_geom_bond_distance
_geom_bond_site_symmetry_2
_geom_bond_publ_flag
C1A C2A 1.514(6) . ?
C1A H1A1 0.9600 . ?
C1A H1A2 0.9600 . ?
C1A H1A3 0.9600 . ?
C2A C7A 1.360(6) . ?
C2A C3A 1.370(7) . ?
C3A C4A 1.380(6) . ?
C3A H3A 0.9300 . ?
C4A C5A 1.378(5) . ?
C4A H4A1 0.9300 . ?
C5A C6A 1.364(5) . ?
C5A S1A 1.767(4) . ?
C6A C7A 1.381(6) . ?
C6A H6A 0.9300 . ?
C7A H7A 0.9300 . ?
S1A O1A 1.410(3) . ?
S1A O2A 1.444(3) . ?
S1A N1A 1.628(3) . ?
N1A C8A 1.415(5) . ?
N1A H1A 0.8600 . ?
C8A C9A 1.380(5) . ?
C8A C13A 1.387(5) . ?
C9A C10A 1.364(7) . ?
C9A H9A 0.9300 . ?
C10A C11A 1.374(6) . ?
C10A H10A 0.9300 . ?
C11A C12A 1.373(6) . ?
C11A H11A 0.9300 . ?
C12A C13A 1.394(5) . ?
C12A H12A 0.9300 . ?
C13A C14A 1.461(5) . ?
C14A N2A 1.262(4) . ?
C14A H14A 0.9300 . ?
N2A C15A 1.465(4) . ?
C15A C20A 1.525(5) . ?
C15A C16A 1.528(5) . ?
C15A H15A 0.9800 . ?
C16A C17A 1.526(5) . ?
C16A H16A 0.9700 . ?
C16A H16B 0.9700 . ?
C17A C18A 1.510(6) . ?
C17A H17A 0.9700 . ?
C17A H17B 0.9700 . ?
C18A C19A 1.517(5) . ?
C18A H18A 0.9700 . ?
C18A H18B 0.9700 . ?
C19A C20A 1.524(4) . ?
C19A H19A 0.9700 . ?
C19A H19B 0.9700 . ?
C20A N3A 1.469(4) . ?
C20A H20A 0.9800 . ?
N3A C21A 1.259(4) . ?
C21A C22A 1.464(5) . ?
C21A H21A 0.9300 . ?
C22A C23A 1.394(5) . ?
C22A C27A 1.406(5) . ?
C23A C24A 1.391(6) . ?
C23A H23A 0.9300 . ?
C24A C25A 1.377(6) . ?
C24A H24A 0.9300 . ?
C25A C26A 1.381(6) . ?
C25A H25A 0.9300 . ?
C26A C27A 1.399(5) . ?
C26A H26A 0.9300 . ?
C27A N4A 1.404(5) . ?
N4A S2A 1.628(3) . ?
N4A H4A 0.8600 . ?
S2A O3A 1.425(3) . ?
S2A O4A 1.435(3) . ?
S2A C28A 1.743(4) . ?
C28A C33A 1.364(5) . ?
C28A C29A 1.380(6) . ?
C29A C30A 1.371(7) . ?
C29A H29A 0.9300 . ?
C30A C31A 1.364(6) . ?
C30A H30A 0.9300 . ?
C31A C32A 1.356(6) . ?
C31A C34A 1.513(6) . ?
C32A C33A 1.364(5) . ?
C32A H32A 0.9300 . ?
C33A H33A 0.9300 . ?
C34A H34A 0.9600 . ?
C34A H34B 0.9600 . ?
C34A H34C 0.9600 . ?
C1B C2B 1.507(6) . ?
C1B H1B1 0.9600 . ?
C1B H1B2 0.9600 . ?
C1B H1B3 0.9600 . ?
C2B C3B 1.346(6) . ?
C2B C7B 1.380(6) . ?
C3B C4B 1.378(6) . ?
C3B H3B 0.9300 . ?
C4B C5B 1.369(5) . ?
C4B H4B1 0.9300 . ?
C5B C6B 1.370(5) . ?
C5B S1B 1.771(4) . ?
C6B C7B 1.374(6) . ?
C6B H6B 0.9300 . ?
C7B H7B 0.9300 . ?
N1B C8B 1.403(4) . ?
N1B S1B 1.623(3) . ?
N1B H1B 0.8600 . ?
S1B O2B 1.420(3) . ?
S1B O1B 1.421(3) . ?
C8B C13B 1.392(5) . ?
C8B C9B 1.393(5) . ?
C9B C10B 1.370(6) . ?
C9B H9B 0.9300 . ?
C10B C11B 1.365(6) . ?
C10B H10B 0.9300 . ?
C11B C12B 1.377(6) . ?
C11B H11B 0.9300 . ?
C12B C13B 1.395(5) . ?
C12B H12B 0.9300 . ?
C13B C14B 1.463(5) . ?
C14B N2B 1.260(4) . ?
C14B H14B 0.9300 . ?
N2B C15B 1.469(4) . ?
C15B C20B 1.506(5) . ?
C15B C16B 1.525(4) . ?
C15B H15B 0.9800 . ?
C16B C17B 1.526(5) . ?
C16B H16C 0.9700 . ?
C16B H16D 0.9700 . ?
C17B C18B 1.505(6) . ?
C17B H17C 0.9700 . ?
C17B H17D 0.9700 . ?
C18B C19B 1.516(5) . ?
C18B H18C 0.9700 . ?
C18B H18D 0.9700 . ?
C19B C20B 1.527(5) . ?
C19B H19C 0.9700 . ?
C19B H19D 0.9700 . ?
C20B N3B 1.468(4) . ?
C20B H20B 0.9800 . ?
N3B C21B 1.264(4) . ?
C21B C22B 1.463(5) . ?
C21B H21B 0.9300 . ?
C22B C23B 1.388(5) . ?
C22B C27B 1.399(6) . ?
C23B C24B 1.372(7) . ?
C23B H23B 0.9300 . ?
C24B C25B 1.366(7) . ?
C24B H24B 0.9300 . ?
C25B C26B 1.385(7) . ?
C25B H25B 0.9300 . ?
C26B C27B 1.390(5) . ?
C26B H26B 0.9300 . ?
C27B N4B 1.409(5) . ?
N4B S2B 1.637(3) . ?
N4B H4B 0.8600 . ?
S2B O4B 1.431(3) . ?
S2B O3B 1.432(3) . ?
S2B C28B 1.744(4) . ?
C28B C29B 1.383(5) . ?
C28B C33B 1.384(5) . ?
C29B C30B 1.374(6) . ?
C29B H29B 0.9300 . ?
C30B C31B 1.367(6) . ?
C30B H30B 0.9300 . ?
C31B C32B 1.366(6) . ?
C31B C34B 1.508(6) . ?
C32B C33B 1.386(6) . ?
C32B H32B 0.9300 . ?
C33B H33B 0.9300 . ?
C34B H341 0.9600 . ?
C34B H342 0.9600 . ?
C34B H343 0.9600 . ?
O1W H1W 0.8544 . ?
O1W H2W 0.9140 . ?

loop_
_geom_hbond_atom_site_label_D
_geom_hbond_atom_site_label_H
_geom_hbond_atom_site_label_A
_geom_hbond_distance_DH
_geom_hbond_distance_HA
_geom_hbond_distance_DA
_geom_hbond_angle_DHA
_geom_hbond_site_symmetry_A
N1A H1A N2A 0.86 2.04 2.669(4) 129.3 .
N4A H4A N3A 0.86 2.01 2.639(4) 129.0 .
N1B H1B N2B 0.86 1.99 2.642(4) 132.2 .
N4B H4B N3B 0.86 2.01 2.632(4) 128.9 .
O1W H1W O2A 0.85 2.32 2.995(15) 136.4 .
O1W H2W O4A 0.91 2.36 3.27(2) 174.8 2_755

loop_
_geom_torsion_atom_site_label_1
_geom_torsion_atom_site_label_2
_geom_torsion_atom_site_label_3
_geom_torsion_atom_site_label_4
_geom_torsion
_geom_torsion_site_symmetry_1
_geom_torsion_site_symmetry_2
_geom_torsion_site_symmetry_3
_geom_torsion_site_symmetry_4
_geom_torsion_publ_flag
C7A C2A C3A C4A 1.0(7) . . . . ?
C1A C2A C3A C4A -177.7(4) . . . . ?
C2A C3A C4A C5A -0.4(6) . . . . ?
C3A C4A C5A C6A -0.9(6) . . . . ?
C3A C4A C5A S1A 179.6(3) . . . . ?
C4A C5A C6A C7A 1.5(6) . . . . ?
S1A C5A C6A C7A -179.0(3) . . . . ?
C3A C2A C7A C6A -0.4(7) . . . . ?
C1A C2A C7A C6A 178.3(4) . . . . ?
C5A C6A C7A C2A -0.8(7) . . . . ?
C6A C5A S1A O1A 172.3(3) . . . . ?
C4A C5A S1A O1A -8.2(4) . . . . ?
C6A C5A S1A O2A 40.7(4) . . . . ?
C4A C5A S1A O2A -139.8(3) . . . . ?
C6A C5A S1A N1A -70.3(3) . . . . ?
C4A C5A S1A N1A 109.2(3) . . . . ?
O1A S1A N1A C8A 64.6(4) . . . . ?
O2A S1A N1A C8A -165.9(3) . . . . ?
C5A S1A N1A C8A -50.7(4) . . . . ?
S1A N1A C8A C9A -25.3(5) . . . . ?
S1A N1A C8A C13A 155.1(3) . . . . ?
C13A C8A C9A C10A -3.1(6) . . . . ?
N1A C8A C9A C10A 177.3(4) . . . . ?
C8A C9A C10A C11A 1.9(7) . . . . ?
C9A C10A C11A C12A -0.1(8) . . . . ?
C10A C11A C12A C13A -0.4(7) . . . . ?
C9A C8A C13A C12A 2.5(5) . . . . ?
N1A C8A C13A C12A -177.9(3) . . . . ?
C9A C8A C13A C14A -178.1(3) . . . . ?
N1A C8A C13A C14A 1.5(5) . . . . ?
C11A C12A C13A C8A -0.8(6) . . . . ?
C11A C12A C13A C14A 179.8(4) . . . . ?
C8A C13A C14A N2A 5.0(5) . . . . ?
C12A C13A C14A N2A -175.6(4) . . . . ?
C13A C14A N2A C15A 176.9(3) . . . . ?
C14A N2A C15A C20A 143.9(3) . . . . ?
C14A N2A C15A C16A -94.9(4) . . . . ?
N2A C15A C16A C17A -179.2(3) . . . . ?
C20A C15A C16A C17A -58.1(4) . . . . ?
C15A C16A C17A C18A 55.3(5) . . . . ?
C16A C17A C18A C19A -53.8(5) . . . . ?
C17A C18A C19A C20A 55.1(5) . . . . ?
C18A C19A C20A N3A -177.3(3) . . . . ?
C18A C19A C20A C15A -57.4(4) . . . . ?
N2A C15A C20A N3A -60.2(3) . . . . ?
C16A C15A C20A N3A 178.5(3) . . . . ?
N2A C15A C20A C19A -179.8(3) . . . . ?
C16A C15A C20A C19A 59.0(4) . . . . ?
C19A C20A N3A C21A -105.9(4) . . . . ?
C15A C20A N3A C21A 134.0(3) . . . . ?
C20A N3A C21A C22A 179.3(3) . . . . ?
N3A C21A C22A C23A -179.8(3) . . . . ?
N3A C21A C22A C27A 2.2(5) . . . . ?
C27A C22A C23A C24A -0.1(5) . . . . ?
C21A C22A C23A C24A -178.1(3) . . . . ?
C22A C23A C24A C25A -0.5(6) . . . . ?
C23A C24A C25A C26A 0.5(7) . . . . ?
C24A C25A C26A C27A 0.1(6) . . . . ?
C25A C26A C27A N4A -177.4(3) . . . . ?
C25A C26A C27A C22A -0.6(5) . . . . ?
C23A C22A C27A C26A 0.6(5) . . . . ?
C21A C22A C27A C26A 178.5(3) . . . . ?
C23A C22A C27A N4A 177.6(3) . . . . ?
C21A C22A C27A N4A -4.5(5) . . . . ?
C26A C27A N4A S2A -23.9(5) . . . . ?
C22A C27A N4A S2A 159.2(3) . . . . ?
C27A N4A S2A O3A 58.3(4) . . . . ?
C27A N4A S2A O4A -173.0(3) . . . . ?
C27A N4A S2A C28A -58.1(3) . . . . ?
O3A S2A C28A C33A -173.1(3) . . . . ?
O4A S2A C28A C33A 56.4(4) . . . . ?
N4A S2A C28A C33A -54.9(4) . . . . ?
O3A S2A C28A C29A 7.5(4) . . . . ?
O4A S2A C28A C29A -122.9(4) . . . . ?
N4A S2A C28A C29A 125.8(4) . . . . ?
C33A C28A C29A C30A -1.7(8) . . . . ?
S2A C28A C29A C30A 177.7(4) . . . . ?
C28A C29A C30A C31A 1.5(9) . . . . ?
C29A C30A C31A C32A -0.2(8) . . . . ?
C29A C30A C31A C34A -179.4(5) . . . . ?
C30A C31A C32A C33A -0.8(7) . . . . ?
C34A C31A C32A C33A 178.3(4) . . . . ?
C29A C28A C33A C32A 0.6(7) . . . . ?
S2A C28A C33A C32A -178.8(4) . . . . ?
C31A C32A C33A C28A 0.6(7) . . . . ?
C7B C2B C3B C4B -2.2(7) . . . . ?
C1B C2B C3B C4B 177.6(4) . . . . ?
C2B C3B C4B C5B 2.0(6) . . . . ?
C3B C4B C5B C6B -1.0(6) . . . . ?
C3B C4B C5B S1B -178.3(3) . . . . ?
C4B C5B C6B C7B 0.3(6) . . . . ?
S1B C5B C6B C7B 177.6(3) . . . . ?
C5B C6B C7B C2B -0.6(7) . . . . ?
C3B C2B C7B C6B 1.5(7) . . . . ?
C1B C2B C7B C6B -178.4(4) . . . . ?
C8B N1B S1B O2B -170.1(3) . . . . ?
C8B N1B S1B O1B 59.8(4) . . . . ?
C8B N1B S1B C5B -55.2(4) . . . . ?
C4B C5B S1B O2B -137.2(3) . . . . ?
C6B C5B S1B O2B 45.5(4) . . . . ?
C4B C5B S1B O1B -4.8(4) . . . . ?
C6B C5B S1B O1B 177.9(3) . . . . ?
C4B C5B S1B N1B 111.7(3) . . . . ?
C6B C5B S1B N1B -65.6(4) . . . . ?
S1B N1B C8B C13B 159.8(3) . . . . ?
S1B N1B C8B C9B -19.5(5) . . . . ?
C13B C8B C9B C10B -2.5(6) . . . . ?
N1B C8B C9B C10B 176.8(4) . . . . ?
C8B C9B C10B C11B 2.5(7) . . . . ?
C9B C10B C11B C12B -0.4(8) . . . . ?
C10B C11B C12B C13B -1.7(7) . . . . ?
C9B C8B C13B C12B 0.6(5) . . . . ?
N1B C8B C13B C12B -178.8(3) . . . . ?
C9B C8B C13B C14B 179.2(3) . . . . ?
N1B C8B C13B C14B -0.1(5) . . . . ?
C11B C12B C13B C8B 1.5(6) . . . . ?
C11B C12B C13B C14B -177.2(4) . . . . ?
C8B C13B C14B N2B 1.7(5) . . . . ?
C12B C13B C14B N2B -179.6(4) . . . . ?
C13B C14B N2B C15B 179.4(3) . . . . ?
C14B N2B C15B C20B 149.7(3) . . . . ?
C14B N2B C15B C16B -89.1(4) . . . . ?
N2B C15B C16B C17B -178.8(3) . . . . ?
C20B C15B C16B C17B -58.0(4) . . . . ?
C15B C16B C17B C18B 55.9(4) . . . . ?
C16B C17B C18B C19B -54.5(5) . . . . ?
C17B C18B C19B C20B 55.0(5) . . . . ?
N2B C15B C20B N3B -62.1(4) . . . . ?
C16B C15B C20B N3B 177.4(2) . . . . ?
N2B C15B C20B C19B 178.5(3) . . . . ?
C16B C15B C20B C19B 57.9(4) . . . . ?
C18B C19B C20B N3B -177.0(3) . . . . ?
C18B C19B C20B C15B -56.5(4) . . . . ?
C15B C20B N3B C21B 138.0(3) . . . . ?
C19B C20B N3B C21B -101.3(4) . . . . ?
C20B N3B C21B C22B 177.7(3) . . . . ?
N3B C21B C22B C23B -178.4(3) . . . . ?
N3B C21B C22B C27B 0.1(6) . . . . ?
C27B C22B C23B C24B 2.1(6) . . . . ?
C21B C22B C23B C24B -179.3(4) . . . . ?
C22B C23B C24B C25B -1.5(7) . . . . ?
C23B C24B C25B C26B 0.4(8) . . . . ?
C24B C25B C26B C27B 0.2(8) . . . . ?
C25B C26B C27B C22B 0.4(6) . . . . ?
C25B C26B C27B N4B -178.5(4) . . . . ?
C23B C22B C27B C26B -1.5(6) . . . . ?
C21B C22B C27B C26B 180.0(4) . . . . ?
C23B C22B C27B N4B 177.5(3) . . . . ?
C21B C22B C27B N4B -1.0(5) . . . . ?
C26B C27B N4B S2B -24.3(5) . . . . ?
C22B C27B N4B S2B 156.7(3) . . . . ?
C27B N4B S2B O4B -176.9(3) . . . . ?
C27B N4B S2B O3B 54.1(4) . . . . ?
C27B N4B S2B C28B -62.0(4) . . . . ?
O4B S2B C28B C29B -127.8(3) . . . . ?
O3B S2B C28B C29B 3.9(4) . . . . ?
N4B S2B C28B C29B 121.0(3) . . . . ?
O4B S2B C28B C33B 51.8(4) . . . . ?
O3B S2B C28B C33B -176.4(3) . . . . ?
N4B S2B C28B C33B -59.3(4) . . . . ?
C33B C28B C29B C30B -1.5(6) . . . . ?
S2B C28B C29B C30B 178.1(3) . . . . ?
C28B C29B C30B C31B 1.5(7) . . . . ?
C29B C30B C31B C32B -1.1(7) . . . . ?
C29B C30B C31B C34B -178.7(4) . . . . ?
C30B C31B C32B C33B 0.8(7) . . . . ?
C34B C31B C32B C33B 178.4(4) . . . . ?
C29B C28B C33B C32B 1.2(6) . . . . ?
S2B C28B C33B C32B -178.5(3) . . . . ?
C31B C32B C33B C28B -0.9(7) . . . . ?
